data_7229235
loop_
_publ_author_name
'Ma, Mengtao'
'Li, Jia'
'Shen, Xingchao'
'Yu, Zhijuan'
'Yao, Weiwei'
'Pullarkat, Sumod A.'

_publ_section_title
;
 Sterically bulky amido magnesium methyl complexes: syntheses, structures
 and catalysis
;
_journal_issue 72
_journal_name_full 'RSC Adv.'
_journal_page_first 45401
_journal_paper_doi 10.1039/C7RA08836A
_journal_volume 7
_journal_year 2017
_chemical_formula_sum 'C58 H57 Mg N O Si'
_chemical_formula_weight 836.45
_space_group_crystal_system triclinic
_space_group_IT_number 2
_space_group_name_Hall '-P 1'
_space_group_name_H-M_alt 'P -1'
_symmetry_space_group_name_Hall '-P 1'
_symmetry_space_group_name_H-M 'P -1'
_atom_sites_solution_hydrogens geom
_audit_creation_method SHELXL-2014/7
_audit_update_record
;
2017-06-08 deposited with the CCDC.
2017-09-19 downloaded from the CCDC.
;
_cell_angle_alpha 75.7510(10)
_cell_angle_beta 87.559(2)
_cell_angle_gamma 71.6810(10)
_cell_formula_units_Z 2
_cell_length_a 11.0079(6)
_cell_length_b 11.3921(5)
_cell_length_c 20.2197(10)
_cell_measurement_temperature 135(2)
_cell_volume 2331.4(2)
_computing_structure_refinement 'SHELXL-2014/7 (Sheldrick, 2014)'
_diffrn_ambient_temperature 135(2)
_diffrn_measured_fraction_theta_full 0.950
_diffrn_measured_fraction_theta_max 0.952
_diffrn_measurement_device_type 'BRUKER D8 VENTURE PHOTON'
_diffrn_measurement_method 'PHI AND OMEGA SCANS'
_diffrn_radiation_type MoK\a
_diffrn_radiation_wavelength 0.71073
_diffrn_reflns_av_R_equivalents 0.0263
_diffrn_reflns_av_unetI/netI 0.0384
_diffrn_reflns_Laue_measured_fraction_full 0.950
_diffrn_reflns_Laue_measured_fraction_max 0.952
_diffrn_reflns_limit_h_max 14
_diffrn_reflns_limit_h_min -14
_diffrn_reflns_limit_k_max 15
_diffrn_reflns_limit_k_min -15
_diffrn_reflns_limit_l_max 26
_diffrn_reflns_limit_l_min -26
_diffrn_reflns_number 20504
_diffrn_reflns_point_group_measured_fraction_full 0.950
_diffrn_reflns_point_group_measured_fraction_max 0.952
_diffrn_reflns_theta_full 25.242
_diffrn_reflns_theta_max 28.336
_diffrn_reflns_theta_min 2.175
_diffrn_source 'FINE-FOCUS SEALED TUBE'
_exptl_absorpt_coefficient_mu 0.105
_exptl_absorpt_correction_type multi-scan
_exptl_crystal_colour COLOURLESS
_exptl_crystal_density_diffrn 1.192
_exptl_crystal_density_method 'NOT MEASURED'
_exptl_crystal_description PRISM
_exptl_crystal_F_000 892
_exptl_crystal_size_max 0.25
_exptl_crystal_size_mid 0.20
_exptl_crystal_size_min 0.17
_exptl_transmission_factor_max 0.982
_exptl_transmission_factor_min 0.975
_refine_diff_density_max 0.757
_refine_diff_density_min -0.338
_refine_diff_density_rms 0.062
_refine_ls_extinction_method none
_refine_ls_goodness_of_fit_ref 1.197
_refine_ls_hydrogen_treatment constr
_refine_ls_matrix_type full
_refine_ls_number_parameters 562
_refine_ls_number_reflns 11072
_refine_ls_number_restraints 0
_refine_ls_restrained_S_all 1.197
_refine_ls_R_factor_all 0.0628
_refine_ls_R_factor_gt 0.0503
_refine_ls_shift/su_max 0.001
_refine_ls_shift/su_mean 0.000
_refine_ls_structure_factor_coef Fsqd
_refine_ls_weighting_details 'w=1/[\s^2^(Fo^2^)+(0.1000P)^2^] where P=(Fo^2^+2Fc^2^)/3'
_refine_ls_weighting_scheme calc
_refine_ls_wR_factor_gt 0.1525
_refine_ls_wR_factor_ref 0.1634
_reflns_Friedel_coverage 0.000
_reflns_number_gt 9114
_reflns_number_total 11072
_reflns_threshold_expression 'I > 2\s(I)'
_cod_data_source_file c7ra08836a1.cif
_cod_data_source_block P-1
_cod_database_code 7229235
_shelx_shelxl_version_number 2014/7
_shelx_space_group_comment
;
The symmetry employed for this shelxl refinement is uniquely defined
by the following loop, which should always be used as a source of
symmetry information in preference to the above space-group names.
They are only intended as comments.
;

loop_
_space_group_symop_operation_xyz
'x, y, z'
'-x, -y, -z'

loop_
_atom_site_label
_atom_site_type_symbol
_atom_site_fract_x
_atom_site_fract_y
_atom_site_fract_z
_atom_site_U_iso_or_equiv
_atom_site_adp_type
_atom_site_occupancy
_atom_site_site_symmetry_order
_atom_site_calc_flag
_atom_site_refinement_flags_posn
_atom_site_refinement_flags_adp
Si1 Si 0.45021(4) 0.69207(3) 0.22312(2) 0.01525(11) Uani 1 1 d . .
C1 C 0.60710(14) 0.79327(15) 0.02217(7) 0.0207(3) Uani 1 1 d . .
H1A H 0.6664 0.7488 -0.0078 0.031 Uiso 1 1 calc R U
H1B H 0.5938 0.8851 0.0067 0.031 Uiso 1 1 calc R U
H1C H 0.5250 0.7772 0.0207 0.031 Uiso 1 1 calc R U
N1 N 0.60258(11) 0.69991(11) 0.21610(6) 0.0150(2) Uani 1 1 d . .
Mg1 Mg 0.68750(5) 0.72349(5) 0.12669(3) 0.02137(13) Uani 1 1 d . .
O1 O 0.85026(10) 0.76855(10) 0.12642(5) 0.0219(2) Uani 1 1 d . .
C6 C 0.86014(13) 0.57135(13) 0.35284(7) 0.0169(3) Uani 1 1 d . .
H6 H 0.9204 0.4914 0.3737 0.020 Uiso 1 1 calc R U
C5 C 0.86035(13) 0.67953(13) 0.37326(7) 0.0167(3) Uani 1 1 d . .
C4 C 0.76683(14) 0.79411(13) 0.34307(7) 0.0175(3) Uani 1 1 d . .
H4 H 0.7643 0.8688 0.3568 0.021 Uiso 1 1 calc R U
C3 C 0.67738(13) 0.80375(12) 0.29399(7) 0.0155(3) Uani 1 1 d . .
C2 C 0.68146(13) 0.69417(13) 0.27096(7) 0.0146(3) Uani 1 1 d . .
C7 C 0.77425(13) 0.57711(13) 0.30275(7) 0.0157(3) Uani 1 1 d . .
C9 C 0.89996(18) 0.71918(17) 0.48638(8) 0.0305(4) Uani 1 1 d . .
H9A H 0.9677 0.7123 0.5184 0.046 Uiso 1 1 calc R U
H9B H 0.8484 0.6655 0.5087 0.046 Uiso 1 1 calc R U
H9C H 0.8452 0.8081 0.4722 0.046 Uiso 1 1 calc R U
C8 C 0.96015(14) 0.67482(14) 0.42380(7) 0.0205(3) Uani 1 1 d . .
H8 H 1.0158 0.5842 0.4396 0.025 Uiso 1 1 calc R U
C10 C 1.04493(17) 0.75425(18) 0.38975(10) 0.0344(4) Uani 1 1 d . .
H10A H 1.1092 0.7496 0.4232 0.052 Uiso 1 1 calc R U
H10B H 0.9920 0.8432 0.3725 0.052 Uiso 1 1 calc R U
H10C H 1.0879 0.7209 0.3517 0.052 Uiso 1 1 calc R U
C11 C 0.78439(14) 0.45932(12) 0.27671(7) 0.0170(3) Uani 1 1 d . .
H11 H 0.6967 0.4723 0.2587 0.020 Uiso 1 1 calc R U
C12 C 0.81757(15) 0.33612(13) 0.33333(7) 0.0202(3) Uani 1 1 d . .
C13 C 0.93186(15) 0.23769(14) 0.33982(8) 0.0235(3) Uani 1 1 d . .
H13 H 0.9971 0.2458 0.3083 0.028 Uiso 1 1 calc R U
C14 C 0.95262(18) 0.12672(15) 0.39198(8) 0.0297(4) Uani 1 1 d . .
H14 H 1.0316 0.0599 0.3957 0.036 Uiso 1 1 calc R U
C15 C 0.8597(2) 0.11347(16) 0.43798(9) 0.0362(4) Uani 1 1 d . .
H15 H 0.8740 0.0378 0.4735 0.043 Uiso 1 1 calc R U
C16 C 0.7453(2) 0.21086(19) 0.43222(11) 0.0503(6) Uani 1 1 d . .
H16 H 0.6806 0.2021 0.4639 0.060 Uiso 1 1 calc R U
C17 C 0.72414(19) 0.32122(16) 0.38059(10) 0.0404(5) Uani 1 1 d . .
H17 H 0.6450 0.3877 0.3773 0.048 Uiso 1 1 calc R U
C18 C 0.87027(15) 0.45574(13) 0.21569(7) 0.0194(3) Uani 1 1 d . .
C19 C 0.99731(15) 0.45401(14) 0.21982(8) 0.0228(3) Uani 1 1 d . .
H19 H 1.0315 0.4562 0.2617 0.027 Uiso 1 1 calc R U
C20 C 1.07464(17) 0.44911(15) 0.16360(9) 0.0290(4) Uani 1 1 d . .
H20 H 1.1613 0.4461 0.1676 0.035 Uiso 1 1 calc R U
C21 C 1.02489(19) 0.44865(16) 0.10174(9) 0.0321(4) Uani 1 1 d . .
H21 H 1.0777 0.4447 0.0634 0.039 Uiso 1 1 calc R U
C22 C 0.89853(19) 0.45387(15) 0.09591(8) 0.0299(4) Uani 1 1 d . .
H22 H 0.8638 0.4558 0.0533 0.036 Uiso 1 1 calc R U
C23 C 0.82182(16) 0.45637(14) 0.15283(8) 0.0235(3) Uani 1 1 d . .
H23 H 0.7355 0.4585 0.1487 0.028 Uiso 1 1 calc R U
C24 C 0.57958(13) 0.93204(12) 0.26132(7) 0.0162(3) Uani 1 1 d . .
H24 H 0.5231 0.9135 0.2305 0.019 Uiso 1 1 calc R U
C25 C 0.64486(13) 1.01976(13) 0.21493(7) 0.0175(3) Uani 1 1 d . .
C26 C 0.63689(15) 1.03674(13) 0.14437(7) 0.0211(3) Uani 1 1 d . .
H26 H 0.5853 0.9991 0.1255 0.025 Uiso 1 1 calc R U
C27 C 0.70382(16) 1.10833(14) 0.10130(8) 0.0254(3) Uani 1 1 d . .
H27 H 0.6978 1.1190 0.0533 0.030 Uiso 1 1 calc R U
C28 C 0.77860(16) 1.16358(15) 0.12779(8) 0.0269(3) Uani 1 1 d . .
H28 H 0.8270 1.2093 0.0984 0.032 Uiso 1 1 calc R U
C29 C 0.78302(15) 1.15236(15) 0.19748(8) 0.0258(3) Uani 1 1 d . .
H29 H 0.8321 1.1931 0.2158 0.031 Uiso 1 1 calc R U
C30 C 0.71606(15) 1.08182(14) 0.24068(8) 0.0214(3) Uani 1 1 d . .
H30 H 0.7187 1.0757 0.2884 0.026 Uiso 1 1 calc R U
C31 C 0.49027(14) 0.99893(13) 0.30988(8) 0.0200(3) Uani 1 1 d . .
C32 C 0.49021(16) 0.94976(16) 0.37981(9) 0.0275(4) Uani 1 1 d . .
H32 H 0.5535 0.8721 0.4010 0.033 Uiso 1 1 calc R U
C33 C 0.39802(19) 1.01325(18) 0.41941(10) 0.0355(4) Uani 1 1 d . .
H33 H 0.3989 0.9789 0.4673 0.043 Uiso 1 1 calc R U
C34 C 0.30500(19) 1.12661(18) 0.38876(11) 0.0393(5) Uani 1 1 d . .
H34 H 0.2412 1.1693 0.4154 0.047 Uiso 1 1 calc R U
C35 C 0.30581(18) 1.17660(17) 0.31984(10) 0.0379(4) Uani 1 1 d . .
H35 H 0.2431 1.2549 0.2990 0.045 Uiso 1 1 calc R U
C36 C 0.39685(16) 1.11423(15) 0.28035(9) 0.0280(4) Uani 1 1 d . .
H36 H 0.3960 1.1501 0.2326 0.034 Uiso 1 1 calc R U
C37 C 0.41484(14) 0.60617(13) 0.31041(8) 0.0198(3) Uani 1 1 d . .
C38 C 0.35290(19) 0.51387(17) 0.32066(9) 0.0332(4) Uani 1 1 d . .
H38 H 0.3336 0.4870 0.2826 0.040 Uiso 1 1 calc R U
C39 C 0.3186(2) 0.4601(2) 0.38552(10) 0.0451(5) Uani 1 1 d . .
H39 H 0.2780 0.3962 0.3913 0.054 Uiso 1 1 calc R U
C40 C 0.3434(2) 0.49927(18) 0.44104(9) 0.0382(4) Uani 1 1 d . .
H40 H 0.3193 0.4632 0.4852 0.046 Uiso 1 1 calc R U
C41 C 0.40329(17) 0.59128(17) 0.43231(9) 0.0306(4) Uani 1 1 d . .
H41 H 0.4202 0.6191 0.4706 0.037 Uiso 1 1 calc R U
C42 C 0.43912(15) 0.64354(15) 0.36799(8) 0.0241(3) Uani 1 1 d . .
H42 H 0.4812 0.7062 0.3630 0.029 Uiso 1 1 calc R U
C43 C 0.32409(13) 0.85436(13) 0.20519(7) 0.0168(3) Uani 1 1 d . .
C44 C 0.23129(14) 0.88773(14) 0.25261(8) 0.0215(3) Uani 1 1 d . .
H44 H 0.2335 0.8283 0.2951 0.026 Uiso 1 1 calc R U
C45 C 0.13584(16) 1.00565(15) 0.23926(9) 0.0276(4) Uani 1 1 d . .
H45 H 0.0729 1.0249 0.2720 0.033 Uiso 1 1 calc R U
C46 C 0.13262(16) 1.09465(15) 0.17839(9) 0.0278(4) Uani 1 1 d . .
H46 H 0.0673 1.1750 0.1690 0.033 Uiso 1 1 calc R U
C47 C 0.22490(16) 1.06610(15) 0.13123(8) 0.0260(3) Uani 1 1 d . .
H47 H 0.2239 1.1275 0.0897 0.031 Uiso 1 1 calc R U
C48 C 0.31928(14) 0.94780(14) 0.14437(8) 0.0209(3) Uani 1 1 d . .
H48 H 0.3820 0.9297 0.1114 0.025 Uiso 1 1 calc R U
C49 C 0.42392(13) 0.60464(14) 0.15961(8) 0.0184(3) Uani 1 1 d . .
C50 C 0.47750(15) 0.47135(15) 0.17287(9) 0.0248(3) Uani 1 1 d . .
H50 H 0.5263 0.4265 0.2142 0.030 Uiso 1 1 calc R U
C51 C 0.46141(16) 0.40318(16) 0.12748(9) 0.0298(4) Uani 1 1 d . .
H51 H 0.4981 0.3130 0.1381 0.036 Uiso 1 1 calc R U
C52 C 0.39192(18) 0.46682(18) 0.06697(10) 0.0330(4) Uani 1 1 d . .
H52 H 0.3812 0.4206 0.0356 0.040 Uiso 1 1 calc R U
C53 C 0.33782(17) 0.59806(17) 0.05202(9) 0.0304(4) Uani 1 1 d . .
H53 H 0.2904 0.6422 0.0103 0.037 Uiso 1 1 calc R U
C54 C 0.35310(15) 0.66549(15) 0.09839(8) 0.0224(3) Uani 1 1 d . .
H54 H 0.3141 0.7554 0.0879 0.027 Uiso 1 1 calc R U
C55 C 0.90206(17) 0.81238(18) 0.06017(8) 0.0298(4) Uani 1 1 d . .
H55A H 0.8356 0.8835 0.0304 0.036 Uiso 1 1 calc R U
H55B H 0.9333 0.7420 0.0369 0.036 Uiso 1 1 calc R U
C56 C 1.01145(17) 0.85637(18) 0.07599(9) 0.0333(4) Uani 1 1 d . .
H56A H 0.9825 0.9494 0.0722 0.040 Uiso 1 1 calc R U
H56B H 1.0826 0.8357 0.0448 0.040 Uiso 1 1 calc R U
C57 C 1.05195(16) 0.78172(17) 0.14916(9) 0.0304(4) Uani 1 1 d . .
H57A H 1.1082 0.6938 0.1512 0.036 Uiso 1 1 calc R U
H57B H 1.0966 0.8247 0.1721 0.036 Uiso 1 1 calc R U
C58 C 0.92561(15) 0.78190(15) 0.18037(8) 0.0230(3) Uani 1 1 d . .
H58A H 0.9371 0.7098 0.2211 0.028 Uiso 1 1 calc R U
H58B H 0.8835 0.8627 0.1938 0.028 Uiso 1 1 calc R U

loop_
_atom_site_aniso_label
_atom_site_aniso_U_11
_atom_site_aniso_U_22
_atom_site_aniso_U_33
_atom_site_aniso_U_23
_atom_site_aniso_U_13
_atom_site_aniso_U_12
Si1 0.01358(19) 0.01423(19) 0.0176(2) -0.00389(14) 0.00027(14) -0.00377(15)
C1 0.0212(7) 0.0315(8) 0.0207(7) -0.0136(6) 0.0106(6) -0.0197(6)
N1 0.0141(5) 0.0145(5) 0.0154(6) -0.0029(4) -0.0003(4) -0.0037(4)
Mg1 0.0190(3) 0.0282(3) 0.0188(3) -0.0058(2) 0.00178(19) -0.0102(2)
O1 0.0198(5) 0.0286(6) 0.0191(5) -0.0044(4) 0.0012(4) -0.0112(4)
C6 0.0161(6) 0.0144(6) 0.0169(7) -0.0010(5) -0.0003(5) -0.0023(5)
C5 0.0163(6) 0.0188(7) 0.0147(7) -0.0037(5) 0.0007(5) -0.0053(5)
C4 0.0189(7) 0.0154(6) 0.0187(7) -0.0051(5) 0.0009(5) -0.0055(5)
C3 0.0145(6) 0.0137(6) 0.0174(7) -0.0031(5) 0.0005(5) -0.0037(5)
C2 0.0124(6) 0.0160(6) 0.0153(6) -0.0035(5) 0.0009(5) -0.0045(5)
C7 0.0170(6) 0.0134(6) 0.0160(7) -0.0034(5) 0.0027(5) -0.0042(5)
C9 0.0365(9) 0.0350(9) 0.0202(8) -0.0077(6) -0.0021(7) -0.0103(8)
C8 0.0202(7) 0.0204(7) 0.0192(7) -0.0026(5) -0.0045(5) -0.0052(6)
C10 0.0251(8) 0.0426(10) 0.0369(10) -0.0029(8) -0.0040(7) -0.0171(8)
C11 0.0192(7) 0.0130(6) 0.0176(7) -0.0037(5) 0.0002(5) -0.0034(5)
C12 0.0249(7) 0.0143(6) 0.0208(7) -0.0050(5) 0.0008(6) -0.0049(6)
C13 0.0264(8) 0.0188(7) 0.0220(8) -0.0034(6) -0.0007(6) -0.0034(6)
C14 0.0370(9) 0.0182(7) 0.0270(9) -0.0035(6) -0.0071(7) 0.0004(7)
C15 0.0566(12) 0.0184(8) 0.0264(9) 0.0033(6) 0.0026(8) -0.0087(8)
C16 0.0584(14) 0.0302(10) 0.0488(13) 0.0043(8) 0.0257(11) -0.0089(10)
C17 0.0384(10) 0.0214(8) 0.0475(11) 0.0021(7) 0.0195(9) -0.0006(8)
C18 0.0243(7) 0.0103(6) 0.0206(7) -0.0035(5) 0.0023(6) -0.0016(5)
C19 0.0225(7) 0.0185(7) 0.0243(8) -0.0049(6) 0.0020(6) -0.0027(6)
C20 0.0256(8) 0.0235(8) 0.0330(9) -0.0043(6) 0.0084(7) -0.0038(7)
C21 0.0435(10) 0.0254(8) 0.0247(8) -0.0053(6) 0.0146(7) -0.0092(7)
C22 0.0462(10) 0.0252(8) 0.0191(8) -0.0049(6) 0.0054(7) -0.0131(8)
C23 0.0301(8) 0.0170(7) 0.0231(8) -0.0044(5) 0.0005(6) -0.0072(6)
C24 0.0158(6) 0.0122(6) 0.0199(7) -0.0039(5) -0.0013(5) -0.0030(5)
C25 0.0151(6) 0.0129(6) 0.0218(7) -0.0037(5) -0.0016(5) -0.0006(5)
C26 0.0216(7) 0.0172(7) 0.0231(8) -0.0052(5) -0.0047(6) -0.0034(6)
C27 0.0296(8) 0.0210(7) 0.0205(8) -0.0009(6) -0.0007(6) -0.0040(6)
C28 0.0243(8) 0.0226(8) 0.0295(9) 0.0010(6) 0.0009(6) -0.0071(6)
C29 0.0229(8) 0.0212(7) 0.0334(9) -0.0036(6) -0.0062(6) -0.0084(6)
C30 0.0216(7) 0.0177(7) 0.0235(8) -0.0034(5) -0.0043(6) -0.0047(6)
C31 0.0172(7) 0.0167(7) 0.0277(8) -0.0086(6) 0.0025(6) -0.0054(6)
C32 0.0272(8) 0.0251(8) 0.0300(9) -0.0084(6) 0.0048(7) -0.0070(7)
C33 0.0405(10) 0.0366(10) 0.0321(10) -0.0132(7) 0.0144(8) -0.0139(8)
C34 0.0339(10) 0.0365(10) 0.0493(12) -0.0224(9) 0.0175(9) -0.0064(8)
C35 0.0284(9) 0.0286(9) 0.0497(12) -0.0138(8) 0.0053(8) 0.0035(7)
C36 0.0241(8) 0.0233(8) 0.0316(9) -0.0072(6) 0.0011(7) -0.0001(6)
C37 0.0166(7) 0.0173(7) 0.0232(7) -0.0027(5) 0.0005(5) -0.0038(6)
C38 0.0430(10) 0.0358(9) 0.0304(9) -0.0110(7) 0.0104(8) -0.0247(8)
C39 0.0645(14) 0.0452(11) 0.0382(11) -0.0088(8) 0.0190(10) -0.0380(11)
C40 0.0457(11) 0.0389(10) 0.0265(9) 0.0010(7) 0.0087(8) -0.0162(9)
C41 0.0295(9) 0.0373(9) 0.0209(8) -0.0029(6) -0.0008(6) -0.0076(7)
C42 0.0216(7) 0.0261(8) 0.0239(8) -0.0037(6) -0.0003(6) -0.0084(6)
C43 0.0133(6) 0.0180(7) 0.0199(7) -0.0054(5) -0.0008(5) -0.0052(5)
C44 0.0180(7) 0.0207(7) 0.0231(8) -0.0035(6) 0.0026(6) -0.0043(6)
C45 0.0212(8) 0.0249(8) 0.0342(9) -0.0114(7) 0.0069(6) -0.0014(6)
C46 0.0224(8) 0.0178(7) 0.0382(10) -0.0057(6) -0.0032(7) 0.0005(6)
C47 0.0254(8) 0.0210(7) 0.0275(8) 0.0007(6) -0.0031(6) -0.0060(6)
C48 0.0186(7) 0.0207(7) 0.0231(8) -0.0051(6) 0.0005(6) -0.0060(6)
C49 0.0134(6) 0.0206(7) 0.0236(7) -0.0087(5) 0.0043(5) -0.0068(5)
C50 0.0207(7) 0.0233(8) 0.0316(9) -0.0100(6) 0.0009(6) -0.0060(6)
C51 0.0243(8) 0.0247(8) 0.0454(10) -0.0179(7) 0.0069(7) -0.0082(7)
C52 0.0358(9) 0.0405(10) 0.0355(10) -0.0238(8) 0.0086(7) -0.0195(8)
C53 0.0354(9) 0.0373(9) 0.0251(8) -0.0119(7) -0.0013(7) -0.0168(8)
C54 0.0211(7) 0.0252(8) 0.0245(8) -0.0088(6) 0.0007(6) -0.0101(6)
C55 0.0282(8) 0.0392(9) 0.0229(8) -0.0014(7) 0.0037(6) -0.0171(7)
C56 0.0271(8) 0.0369(10) 0.0378(10) -0.0034(7) 0.0045(7) -0.0174(8)
C57 0.0201(8) 0.0381(9) 0.0358(10) -0.0094(7) 0.0017(7) -0.0129(7)
C58 0.0188(7) 0.0273(8) 0.0251(8) -0.0095(6) -0.0019(6) -0.0075(6)

loop_
_atom_type_symbol
_atom_type_description
_atom_type_scat_dispersion_real
_atom_type_scat_dispersion_imag
_atom_type_scat_source
C C 0.0033 0.0016 'International Tables Vol C Tables 4.2.6.8 and 6.1.1.4'
H H 0.0000 0.0000 'International Tables Vol C Tables 4.2.6.8 and 6.1.1.4'
N N 0.0061 0.0033 'International Tables Vol C Tables 4.2.6.8 and 6.1.1.4'
Mg Mg 0.0486 0.0363 'International Tables Vol C Tables 4.2.6.8 and 6.1.1.4'
Si Si 0.0817 0.0704 'International Tables Vol C Tables 4.2.6.8 and 6.1.1.4'
O O 0.0106 0.0060 'International Tables Vol C Tables 4.2.6.8 and 6.1.1.4'

loop_
_geom_angle_atom_site_label_1
_geom_angle_atom_site_label_2
_geom_angle_atom_site_label_3
_geom_angle
N1 Si1 C37 114.17(6)
N1 Si1 C49 108.24(6)
C37 Si1 C49 107.86(7)
N1 Si1 C43 113.11(6)
C37 Si1 C43 104.89(6)
C49 Si1 C43 108.32(7)
N1 Si1 Mg1 31.20(4)
C37 Si1 Mg1 141.59(5)
C49 Si1 Mg1 82.63(4)
C43 Si1 Mg1 106.44(5)
Mg1 C1 H1A 109.5
Mg1 C1 H1B 109.5
H1A C1 H1B 109.5
Mg1 C1 H1C 109.5
H1A C1 H1C 109.5
H1B C1 H1C 109.5
C2 N1 Si1 125.00(9)
C2 N1 Mg1 112.43(9)
Si1 N1 Mg1 122.55(7)
N1 Mg1 O1 115.94(5)
N1 Mg1 C1 130.89(6)
O1 Mg1 C1 107.07(5)
N1 Mg1 C2 27.26(4)
O1 Mg1 C2 89.14(4)
C1 Mg1 C2 155.11(5)
N1 Mg1 C23 91.37(5)
O1 Mg1 C23 92.79(5)
C1 Mg1 C23 109.61(5)
C2 Mg1 C23 87.74(4)
N1 Mg1 Si1 26.25(4)
O1 Mg1 Si1 141.25(4)
C1 Mg1 Si1 105.67(4)
C2 Mg1 Si1 53.51(3)
C23 Mg1 Si1 95.27(4)
C58 O1 C55 108.81(12)
C58 O1 Mg1 132.76(9)
C55 O1 Mg1 117.99(9)
C7 C6 C5 121.86(13)
C7 C6 H6 119.1
C5 C6 H6 119.1
C6 C5 C4 117.06(13)
C6 C5 C8 121.73(13)
C4 C5 C8 121.18(13)
C3 C4 C5 123.01(13)
C3 C4 H4 118.5
C5 C4 H4 118.5
C4 C3 C2 119.68(12)
C4 C3 C24 120.81(12)
C2 C3 C24 119.41(12)
N1 C2 C7 119.88(12)
N1 C2 C3 122.65(12)
C7 C2 C3 117.36(13)
N1 C2 Mg1 40.31(6)
C7 C2 Mg1 108.54(8)
C3 C2 Mg1 115.90(9)
C6 C7 C2 120.92(12)
C6 C7 C11 120.61(12)
C2 C7 C11 118.30(12)
C8 C9 H9A 109.5
C8 C9 H9B 109.5
H9A C9 H9B 109.5
C8 C9 H9C 109.5
H9A C9 H9C 109.5
H9B C9 H9C 109.5
C5 C8 C9 112.01(13)
C5 C8 C10 110.66(13)
C9 C8 C10 110.25(14)
C5 C8 H8 107.9
C9 C8 H8 107.9
C10 C8 H8 107.9
C8 C10 H10A 109.5
C8 C10 H10B 109.5
H10A C10 H10B 109.5
C8 C10 H10C 109.5
H10A C10 H10C 109.5
H10B C10 H10C 109.5
C18 C11 C12 115.18(11)
C18 C11 C7 109.97(11)
C12 C11 C7 113.16(11)
C18 C11 H11 105.9
C12 C11 H11 105.9
C7 C11 H11 105.9
C13 C12 C17 118.03(14)
C13 C12 C11 124.65(13)
C17 C12 C11 117.29(14)
C12 C13 C14 120.85(15)
C12 C13 H13 119.6
C14 C13 H13 119.6
C15 C14 C13 120.40(16)
C15 C14 H14 119.8
C13 C14 H14 119.8
C14 C15 C16 119.41(16)
C14 C15 H15 120.3
C16 C15 H15 120.3
C15 C16 C17 120.47(17)
C15 C16 H16 119.8
C17 C16 H16 119.8
C16 C17 C12 120.83(17)
C16 C17 H17 119.6
C12 C17 H17 119.6
C23 C18 C19 118.01(14)
C23 C18 C11 119.90(14)
C19 C18 C11 122.08(13)
C20 C19 C18 121.13(15)
C20 C19 H19 119.4
C18 C19 H19 119.4
C21 C20 C19 119.91(17)
C21 C20 H20 120.0
C19 C20 H20 120.0
C22 C21 C20 120.00(15)
C22 C21 H21 120.0
C20 C21 H21 120.0
C21 C22 C23 119.92(16)
C21 C22 H22 120.0
C23 C22 H22 120.0
C18 C23 C22 121.00(16)
C18 C23 Mg1 91.55(9)
C22 C23 Mg1 100.24(10)
C18 C23 H23 119.5
C22 C23 H23 119.5
Mg1 C23 H23 78.0
C31 C24 C25 111.89(11)
C31 C24 C3 116.16(12)
C25 C24 C3 110.66(11)
C31 C24 H24 105.8
C25 C24 H24 105.8
C3 C24 H24 105.8
C26 C25 C30 118.19(13)
C26 C25 C24 119.53(13)
C30 C25 C24 122.26(13)
C27 C26 C25 120.59(15)
C27 C26 H26 119.7
C25 C26 H26 119.7
C28 C27 C26 120.41(15)
C28 C27 H27 119.8
C26 C27 H27 119.8
C27 C28 C29 119.68(15)
C27 C28 H28 120.2
C29 C28 H28 120.2
C28 C29 C30 120.22(15)
C28 C29 H29 119.9
C30 C29 H29 119.9
C29 C30 C25 120.77(15)
C29 C30 H30 119.6
C25 C30 H30 119.6
C32 C31 C36 118.35(14)
C32 C31 C24 124.75(13)
C36 C31 C24 116.77(14)
C31 C32 C33 120.63(16)
C31 C32 H32 119.7
C33 C32 H32 119.7
C34 C33 C32 119.96(17)
C34 C33 H33 120.0
C32 C33 H33 120.0
C35 C34 C33 119.63(15)
C35 C34 H34 120.2
C33 C34 H34 120.2
C34 C35 C36 120.68(17)
C34 C35 H35 119.7
C36 C35 H35 119.7
C35 C36 C31 120.74(16)
C35 C36 H36 119.6
C31 C36 H36 119.6
C38 C37 C42 116.84(14)
C38 C37 Si1 123.14(12)
C42 C37 Si1 119.71(11)
C39 C38 C37 121.52(17)
C39 C38 H38 119.2
C37 C38 H38 119.2
C40 C39 C38 120.23(18)
C40 C39 H39 119.9
C38 C39 H39 119.9
C39 C40 C41 119.49(16)
C39 C40 H40 120.3
C41 C40 H40 120.3
C40 C41 C42 120.37(16)
C40 C41 H41 119.8
C42 C41 H41 119.8
C41 C42 C37 121.54(15)
C41 C42 H42 119.2
C37 C42 H42 119.2
C44 C43 C48 116.62(13)
C44 C43 Si1 121.30(11)
C48 C43 Si1 122.08(10)
C45 C44 C43 121.85(14)
C45 C44 H44 119.1
C43 C44 H44 119.1
C46 C45 C44 120.01(14)
C46 C45 H45 120.0
C44 C45 H45 120.0
C47 C46 C45 119.61(14)
C47 C46 H46 120.2
C45 C46 H46 120.2
C46 C47 C48 120.26(14)
C46 C47 H47 119.9
C48 C47 H47 119.9
C47 C48 C43 121.60(13)
C47 C48 H48 119.2
C43 C48 H48 119.2
C54 C49 C50 116.55(14)
C54 C49 Si1 123.40(11)
C50 C49 Si1 120.05(12)
C51 C50 C49 122.06(16)
C51 C50 H50 119.0
C49 C50 H50 119.0
C52 C51 C50 119.77(16)
C52 C51 H51 120.1
C50 C51 H51 120.1
C51 C52 C53 119.89(15)
C51 C52 H52 120.1
C53 C52 H52 120.1
C52 C53 C54 119.89(17)
C52 C53 H53 120.1
C54 C53 H53 120.1
C49 C54 C53 121.83(15)
C49 C54 H54 119.1
C53 C54 H54 119.1
O1 C55 C56 105.67(13)
O1 C55 H55A 110.6
C56 C55 H55A 110.6
O1 C55 H55B 110.6
C56 C55 H55B 110.6
H55A C55 H55B 108.7
C55 C56 C57 103.31(14)
C55 C56 H56A 111.1
C57 C56 H56A 111.1
C55 C56 H56B 111.1
C57 C56 H56B 111.1
H56A C56 H56B 109.1
C58 C57 C56 102.06(14)
C58 C57 H57A 111.4
C56 C57 H57A 111.4
C58 C57 H57B 111.4
C56 C57 H57B 111.4
H57A C57 H57B 109.2
O1 C58 C57 104.47(12)
O1 C58 H58A 110.9
C57 C58 H58A 110.9
O1 C58 H58B 110.9
C57 C58 H58B 110.9
H58A C58 H58B 108.9

loop_
_geom_bond_atom_site_label_1
_geom_bond_atom_site_label_2
_geom_bond_distance
Si1 N1 1.7056(12)
Si1 C37 1.8854(15)
Si1 C49 1.8887(15)
Si1 C43 1.8912(14)
Si1 Mg1 3.2502(6)
C1 Mg1 2.1844(16)
C1 H1A 0.9800
C1 H1B 0.9800
C1 H1C 0.9800
N1 C2 1.4141(18)
N1 Mg1 1.9973(12)
Mg1 O1 2.0123(12)
Mg1 C2 2.8538(14)
Mg1 C23 2.8587(16)
O1 C58 1.4627(18)
O1 C55 1.4674(18)
C6 C7 1.391(2)
C6 C5 1.3935(19)
C6 H6 0.9500
C5 C4 1.3974(19)
C5 C8 1.512(2)
C4 C3 1.389(2)
C4 H4 0.9500
C3 C2 1.4234(18)
C3 C24 1.5257(18)
C2 C7 1.4186(19)
C7 C11 1.5293(18)
C9 C8 1.526(2)
C9 H9A 0.9800
C9 H9B 0.9800
C9 H9C 0.9800
C8 C10 1.527(2)
C8 H8 1.0000
C10 H10A 0.9800
C10 H10B 0.9800
C10 H10C 0.9800
C11 C18 1.5228(19)
C11 C12 1.5284(19)
C11 H11 1.0000
C12 C13 1.383(2)
C12 C17 1.395(2)
C13 C14 1.395(2)
C13 H13 0.9500
C14 C15 1.372(3)
C14 H14 0.9500
C15 C16 1.378(3)
C15 H15 0.9500
C16 C17 1.384(2)
C16 H16 0.9500
C17 H17 0.9500
C18 C23 1.397(2)
C18 C19 1.398(2)
C19 C20 1.392(2)
C19 H19 0.9500
C20 C21 1.389(3)
C20 H20 0.9500
C21 C22 1.382(3)
C21 H21 0.9500
C22 C23 1.399(2)
C22 H22 0.9500
C23 H23 0.9500
C24 C31 1.5253(18)
C24 C25 1.5257(19)
C24 H24 1.0000
C25 C26 1.395(2)
C25 C30 1.396(2)
C26 C27 1.393(2)
C26 H26 0.9500
C27 C28 1.375(2)
C27 H27 0.9500
C28 C29 1.385(2)
C28 H28 0.9500
C29 C30 1.387(2)
C29 H29 0.9500
C30 H30 0.9500
C31 C32 1.387(2)
C31 C36 1.399(2)
C32 C33 1.396(2)
C32 H32 0.9500
C33 C34 1.389(3)
C33 H33 0.9500
C34 C35 1.370(3)
C34 H34 0.9500
C35 C36 1.382(2)
C35 H35 0.9500
C36 H36 0.9500
C37 C38 1.395(2)
C37 C42 1.397(2)
C38 C39 1.394(2)
C38 H38 0.9500
C39 C40 1.372(3)
C39 H39 0.9500
C40 C41 1.378(3)
C40 H40 0.9500
C41 C42 1.387(2)
C41 H41 0.9500
C42 H42 0.9500
C43 C44 1.3998(19)
C43 C48 1.405(2)
C44 C45 1.393(2)
C44 H44 0.9500
C45 C46 1.382(2)
C45 H45 0.9500
C46 C47 1.382(2)
C46 H46 0.9500
C47 C48 1.390(2)
C47 H47 0.9500
C48 H48 0.9500
C49 C54 1.393(2)
C49 C50 1.406(2)
C50 C51 1.388(2)
C50 H50 0.9500
C51 C52 1.379(3)
C51 H51 0.9500
C52 C53 1.384(3)
C52 H52 0.9500
C53 C54 1.395(2)
C53 H53 0.9500
C54 H54 0.9500
C55 C56 1.515(2)
C55 H55A 0.9900
C55 H55B 0.9900
C56 C57 1.520(2)
C56 H56A 0.9900
C56 H56B 0.9900
C57 C58 1.502(2)
C57 H57A 0.9900
C57 H57B 0.9900
C58 H58A 0.9900
C58 H58B 0.9900

loop_
_geom_torsion_atom_site_label_1
_geom_torsion_atom_site_label_2
_geom_torsion_atom_site_label_3
_geom_torsion_atom_site_label_4
_geom_torsion
C37 Si1 N1 C2 -25.25(13)
C49 Si1 N1 C2 -145.37(11)
C43 Si1 N1 C2 94.60(11)
Mg1 Si1 N1 C2 178.25(16)
C37 Si1 N1 Mg1 156.51(7)
C49 Si1 N1 Mg1 36.38(9)
C43 Si1 N1 Mg1 -83.65(8)
C7 C6 C5 C4 2.4(2)
C7 C6 C5 C8 -175.28(13)
C6 C5 C4 C3 -1.0(2)
C8 C5 C4 C3 176.78(13)
C5 C4 C3 C2 -2.0(2)
C5 C4 C3 C24 -178.35(12)
Si1 N1 C2 C7 97.94(13)
Mg1 N1 C2 C7 -83.66(13)
Si1 N1 C2 C3 -85.73(15)
Mg1 N1 C2 C3 92.67(13)
Si1 N1 C2 Mg1 -178.40(14)
C4 C3 C2 N1 -173.00(12)
C24 C3 C2 N1 3.41(19)
C4 C3 C2 C7 3.42(19)
C24 C3 C2 C7 179.83(12)
C4 C3 C2 Mg1 -127.08(11)
C24 C3 C2 Mg1 49.33(14)
C5 C6 C7 C2 -1.0(2)
C5 C6 C7 C11 174.27(12)
N1 C2 C7 C6 174.50(12)
C3 C2 C7 C6 -2.02(19)
Mg1 C2 C7 C6 131.80(11)
N1 C2 C7 C11 -0.83(18)
C3 C2 C7 C11 -177.35(12)
Mg1 C2 C7 C11 -43.53(13)
C6 C5 C8 C9 -122.14(15)
C4 C5 C8 C9 60.22(18)
C6 C5 C8 C10 114.39(15)
C4 C5 C8 C10 -63.24(17)
C6 C7 C11 C18 -90.53(15)
C2 C7 C11 C18 84.82(15)
C6 C7 C11 C12 39.84(18)
C2 C7 C11 C12 -144.81(13)
C18 C11 C12 C13 15.4(2)
C7 C11 C12 C13 -112.33(16)
C18 C11 C12 C17 -162.89(16)
C7 C11 C12 C17 69.41(19)
C17 C12 C13 C14 0.2(3)
C11 C12 C13 C14 -178.01(15)
C12 C13 C14 C15 -0.1(3)
C13 C14 C15 C16 0.0(3)
C14 C15 C16 C17 -0.1(3)
C15 C16 C17 C12 0.2(4)
C13 C12 C17 C16 -0.3(3)
C11 C12 C17 C16 178.12(19)
C12 C11 C18 C23 110.11(15)
C7 C11 C18 C23 -120.61(14)
C12 C11 C18 C19 -71.03(17)
C7 C11 C18 C19 58.26(17)
C23 C18 C19 C20 -1.9(2)
C11 C18 C19 C20 179.18(13)
C18 C19 C20 C21 1.4(2)
C19 C20 C21 C22 0.4(2)
C20 C21 C22 C23 -1.6(2)
C19 C18 C23 C22 0.7(2)
C11 C18 C23 C22 179.63(13)
C19 C18 C23 Mg1 -102.21(12)
C11 C18 C23 Mg1 76.70(12)
C21 C22 C23 C18 1.0(2)
C21 C22 C23 Mg1 99.13(15)
C4 C3 C24 C31 -59.45(18)
C2 C3 C24 C31 124.18(14)
C4 C3 C24 C25 69.54(16)
C2 C3 C24 C25 -106.83(14)
C31 C24 C25 C26 -126.52(14)
C3 C24 C25 C26 102.23(15)
C31 C24 C25 C30 55.27(17)
C3 C24 C25 C30 -75.98(16)
C30 C25 C26 C27 3.3(2)
C24 C25 C26 C27 -174.99(13)
C25 C26 C27 C28 -0.1(2)
C26 C27 C28 C29 -2.7(2)
C27 C28 C29 C30 2.3(2)
C28 C29 C30 C25 0.9(2)
C26 C25 C30 C29 -3.7(2)
C24 C25 C30 C29 174.56(13)
C25 C24 C31 C32 -130.29(16)
C3 C24 C31 C32 -1.9(2)
C25 C24 C31 C36 54.03(18)
C3 C24 C31 C36 -177.58(13)
C36 C31 C32 C33 0.8(2)
C24 C31 C32 C33 -174.81(16)
C31 C32 C33 C34 0.2(3)
C32 C33 C34 C35 -1.2(3)
C33 C34 C35 C36 1.1(3)
C34 C35 C36 C31 -0.1(3)
C32 C31 C36 C35 -0.8(3)
C24 C31 C36 C35 175.13(16)
N1 Si1 C37 C38 -133.38(14)
C49 Si1 C37 C38 -13.04(16)
C43 Si1 C37 C38 102.26(14)
Mg1 Si1 C37 C38 -113.96(14)
N1 Si1 C37 C42 53.28(13)
C49 Si1 C37 C42 173.62(12)
C43 Si1 C37 C42 -71.08(13)
Mg1 Si1 C37 C42 72.70(14)
C42 C37 C38 C39 -1.0(3)
Si1 C37 C38 C39 -174.48(16)
C37 C38 C39 C40 1.3(3)
C38 C39 C40 C41 -0.6(3)
C39 C40 C41 C42 -0.4(3)
C40 C41 C42 C37 0.7(3)
C38 C37 C42 C41 0.0(2)
Si1 C37 C42 C41 173.76(12)
N1 Si1 C43 C44 -124.94(12)
C37 Si1 C43 C44 0.09(14)
C49 Si1 C43 C44 115.07(13)
Mg1 Si1 C43 C44 -157.41(11)
N1 Si1 C43 C48 54.34(14)
C37 Si1 C43 C48 179.38(12)
C49 Si1 C43 C48 -65.64(13)
Mg1 Si1 C43 C48 21.88(13)
C48 C43 C44 C45 2.4(2)
Si1 C43 C44 C45 -178.25(13)
C43 C44 C45 C46 -1.4(3)
C44 C45 C46 C47 -0.4(3)
C45 C46 C47 C48 1.1(3)
C46 C47 C48 C43 0.0(2)
C44 C43 C48 C47 -1.7(2)
Si1 C43 C48 C47 178.96(12)
N1 Si1 C49 C54 -103.88(13)
C37 Si1 C49 C54 132.13(12)
C43 Si1 C49 C54 19.11(14)
Mg1 Si1 C49 C54 -85.83(12)
N1 Si1 C49 C50 75.84(13)
C37 Si1 C49 C50 -48.15(13)
C43 Si1 C49 C50 -161.17(11)
Mg1 Si1 C49 C50 93.89(12)
C54 C49 C50 C51 0.2(2)
Si1 C49 C50 C51 -179.58(12)
C49 C50 C51 C52 0.6(2)
C50 C51 C52 C53 -0.5(3)
C51 C52 C53 C54 -0.4(3)
C50 C49 C54 C53 -1.0(2)
Si1 C49 C54 C53 178.68(12)
C52 C53 C54 C49 1.2(2)
C58 O1 C55 C56 -1.28(17)
Mg1 O1 C55 C56 172.10(11)
O1 C55 C56 C57 24.55(17)
C55 C56 C57 C58 -37.93(17)
C55 O1 C58 C57 -22.91(16)
Mg1 O1 C58 C57 165.07(11)
C56 C57 C58 O1 37.48(16)
